data_7107347
loop_
_publ_author_name
'Makoto Tanabe'
'Ryouhei Yumoto'
'Kohtaro Osakada'

_publ_section_title
;
 Reaction of alkyne with dinickel-diphenylsilyl complexes. Preparation of
 an emissive disilane via consecutive Si-C and Si-Si bond-making reactions
;
_journal_name_full Chem.Commun.
_journal_page_first 2125
_journal_paper_doi 10.1039/c2cc16063c
_journal_volume 48
_journal_year 2012
_chemical_formula_moiety 'C60 H88 Ni2 P2 Si2'
_chemical_formula_sum 'C60 H88 Ni2 P2 Si2'
_chemical_formula_weight 1044.87
_space_group_IT_number 14
_symmetry_cell_setting monoclinic
_symmetry_Int_Tables_number 14
_symmetry_space_group_name_Hall '-P 2ybc'
_symmetry_space_group_name_H-M 'P 1 21/c 1'
_atom_sites_solution_hydrogens geom
_atom_sites_solution_primary direct
_atom_sites_solution_secondary difmap
_cell_angle_alpha 90.0000
_cell_angle_beta 91.961(3)
_cell_angle_gamma 90.0000
_cell_formula_units_Z 2
_cell_length_a 10.2283(18)
_cell_length_b 13.576(3)
_cell_length_c 20.026(4)
_cell_measurement_reflns_used 6176
_cell_measurement_temperature 113
_cell_measurement_theta_max 27.48
_cell_measurement_theta_min 3.00
_cell_volume 2779.2(10)
_computing_cell_refinement CrystalClear
_computing_data_collection 'CrystalClear (Rigaku/MSC Inc., 2006)'
_computing_data_reduction CrystalClear
_computing_molecular_graphics 'CrystalStructure 4.0'
_computing_publication_material 'CrystalStructure 4.0 (Rigaku, 2010)'
_computing_structure_refinement 'SHELXL97 (Sheldrick, 2008)'
_computing_structure_solution 'Il Milione (Burla, et al., 2007)'
_diffrn_ambient_temperature 113
_diffrn_detector_area_resol_mean 7.314
_diffrn_measured_fraction_theta_full 0.998
_diffrn_measured_fraction_theta_max 0.998
_diffrn_measurement_device_type 'Rigaku Saturn70'
_diffrn_measurement_method \w
_diffrn_radiation_type 'Mo K\a'
_diffrn_radiation_wavelength 0.71070
_diffrn_reflns_av_R_equivalents 0.1036
_diffrn_reflns_limit_h_max 13
_diffrn_reflns_limit_h_min -12
_diffrn_reflns_limit_k_max 17
_diffrn_reflns_limit_k_min -17
_diffrn_reflns_limit_l_max 25
_diffrn_reflns_limit_l_min -25
_diffrn_reflns_number 22419
_diffrn_reflns_theta_full 27.49
_diffrn_reflns_theta_max 27.48
_diffrn_standards_number 0
_exptl_absorpt_coefficient_mu 0.815
_exptl_absorpt_correction_type none
_exptl_crystal_colour red
_exptl_crystal_density_diffrn 1.249
_exptl_crystal_density_method 'not measured'
_exptl_crystal_description prism
_exptl_crystal_F_000 1124.00
_exptl_crystal_size_max 0.200
_exptl_crystal_size_mid 0.200
_exptl_crystal_size_min 0.150
_refine_diff_density_max 1.410
_refine_diff_density_min -1.850
_refine_ls_extinction_method none
_refine_ls_goodness_of_fit_ref 0.992
_refine_ls_hydrogen_treatment constr
_refine_ls_number_parameters 302
_refine_ls_number_reflns 6363
_refine_ls_number_restraints 0
_refine_ls_R_factor_all 0.1376
_refine_ls_R_factor_gt 0.0614
_refine_ls_shift/su_max 0.001
_refine_ls_structure_factor_coef Fsqd
_refine_ls_weighting_details 'w = 1/[\s^2^(Fo^2^)+(0.0700P)^2^+20.0000P] where P=(Fo^2^+2Fc^2^)/3'
_refine_ls_weighting_scheme calc
_refine_ls_wR_factor_gt 0.1333
_refine_ls_wR_factor_ref 0.2409
_reflns_number_gt 3470
_reflns_number_total 6363
_reflns_threshold_expression F^2^>2.0\s(F^2^)
_cod_data_source_file c2cc16063c.txt
_cod_data_source_block compound2
_cod_original_cell_volume 2779.2(9)
_cod_database_code 7107347

loop_
_symmetry_equiv_pos_site_id
_symmetry_equiv_pos_as_xyz
1 +X,+Y,+Z
2 -X,1/2+Y,1/2-Z
3 -X,-Y,-Z
4 +X,1/2-Y,1/2+Z

loop_
_atom_site_label
_atom_site_type_symbol
_atom_site_fract_x
_atom_site_fract_y
_atom_site_fract_z
_atom_site_U_iso_or_equiv
_atom_site_adp_type
_atom_site_occupancy
_atom_site_symmetry_multiplicity
_atom_site_calc_flag
_atom_site_refinement_flags
Ni1 Ni 0.02998(8) 0.08771(5) 0.51105(4) 0.0226(3) Uani 1.0 4 d .
P1 P 0.05984(15) 0.24478(11) 0.49751(7) 0.0214(4) Uani 1.0 4 d .
Si1 Si 0.03749(17) 0.01852(12) 0.41111(8) 0.0234(4) Uani 1.0 4 d .
C1 C -0.0660(7) 0.0715(5) 0.3399(3) 0.0280(14) Uani 1.0 4 d .
C2 C -0.2009(7) 0.0616(5) 0.3384(3) 0.0319(15) Uani 1.0 4 d .
C3 C -0.2835(7) 0.1139(5) 0.2950(4) 0.0341(15) Uani 1.0 4 d .
C4 C -0.2278(8) 0.1777(5) 0.2494(4) 0.0394(17) Uani 1.0 4 d .
C5 C -0.0948(8) 0.1877(5) 0.2483(3) 0.0321(15) Uani 1.0 4 d .
C6 C -0.0134(7) 0.1349(5) 0.2922(3) 0.0290(14) Uani 1.0 4 d .
C7 C 0.2067(6) -0.0078(5) 0.3806(3) 0.0283(14) Uani 1.0 4 d .
C8 C 0.3150(7) 0.0032(5) 0.4244(4) 0.0369(16) Uani 1.0 4 d .
C9 C 0.4435(8) -0.0218(6) 0.4052(4) 0.0396(17) Uani 1.0 4 d .
C10 C 0.4592(8) -0.0580(5) 0.3410(4) 0.0379(16) Uani 1.0 4 d .
C11 C 0.3560(8) -0.0696(5) 0.2969(4) 0.0369(17) Uani 1.0 4 d .
C12 C 0.2293(7) -0.0453(5) 0.3163(3) 0.0305(15) Uani 1.0 4 d .
C13 C -0.1038(6) 0.3060(5) 0.4990(3) 0.0273(14) Uani 1.0 4 d .
C14 C -0.1927(7) 0.2591(6) 0.4450(4) 0.0372(16) Uani 1.0 4 d .
C15 C -0.3295(7) 0.3035(7) 0.4432(4) 0.0454(19) Uani 1.0 4 d .
C16 C -0.3906(7) 0.2998(6) 0.5106(4) 0.0417(17) Uani 1.0 4 d .
C17 C -0.3036(7) 0.3472(6) 0.5631(4) 0.0370(16) Uani 1.0 4 d .
C18 C -0.1674(6) 0.3018(6) 0.5677(3) 0.0319(15) Uani 1.0 4 d .
C19 C 0.1493(6) 0.3002(4) 0.5706(3) 0.0223(12) Uani 1.0 4 d .
C20 C 0.1688(7) 0.4108(5) 0.5720(3) 0.0276(14) Uani 1.0 4 d .
C21 C 0.2179(7) 0.4442(5) 0.6407(3) 0.0303(14) Uani 1.0 4 d .
C22 C 0.3474(7) 0.3910(5) 0.6604(4) 0.0366(16) Uani 1.0 4 d .
C23 C 0.3316(8) 0.2809(5) 0.6582(4) 0.0388(17) Uani 1.0 4 d .
C24 C 0.2769(7) 0.2461(5) 0.5898(3) 0.0282(14) Uani 1.0 4 d .
C25 C 0.1295(6) 0.2908(5) 0.4192(3) 0.0244(13) Uani 1.0 4 d .
C26 C 0.0984(7) 0.3964(5) 0.3958(3) 0.0335(15) Uani 1.0 4 d .
C27 C 0.1496(7) 0.4149(5) 0.3255(4) 0.0352(16) Uani 1.0 4 d .
C28 C 0.2956(7) 0.3941(6) 0.3230(4) 0.0367(17) Uani 1.0 4 d .
C29 C 0.3266(7) 0.2902(5) 0.3471(3) 0.0318(15) Uani 1.0 4 d .
C30 C 0.2792(7) 0.2741(5) 0.4171(3) 0.0286(14) Uani 1.0 4 d .
H1 H 0.0017 0.0958 0.5795 0.0193 Uiso 1.0 4 d .
H2 H -0.2388 0.0168 0.3687 0.0383 Uiso 1.0 4 calc R
H3 H -0.3757 0.1064 0.2963 0.0409 Uiso 1.0 4 calc R
H4 H -0.2823 0.2143 0.2190 0.0472 Uiso 1.0 4 calc R
H5 H -0.0575 0.2314 0.2172 0.0385 Uiso 1.0 4 calc R
H6 H 0.0788 0.1416 0.2899 0.0349 Uiso 1.0 4 calc R
H7 H 0.3026 0.0281 0.4680 0.0442 Uiso 1.0 4 calc R
H8 H 0.5165 -0.0139 0.4354 0.0475 Uiso 1.0 4 calc R
H9 H 0.5444 -0.0753 0.3276 0.0455 Uiso 1.0 4 calc R
H10 H 0.3697 -0.0939 0.2532 0.0443 Uiso 1.0 4 calc R
H11 H 0.1575 -0.0544 0.2855 0.0367 Uiso 1.0 4 calc R
H12 H -0.0918 0.3769 0.4870 0.0327 Uiso 1.0 4 calc R
H13 H -0.1535 0.2683 0.4009 0.0446 Uiso 1.0 4 calc R
H14 H -0.1990 0.1874 0.4534 0.0446 Uiso 1.0 4 calc R
H15 H -0.3247 0.3729 0.4283 0.0545 Uiso 1.0 4 calc R
H16 H -0.3856 0.2672 0.4103 0.0545 Uiso 1.0 4 calc R
H17 H -0.4760 0.3342 0.5082 0.0500 Uiso 1.0 4 calc R
H18 H -0.4065 0.2303 0.5229 0.0500 Uiso 1.0 4 calc R
H19 H -0.3446 0.3409 0.6070 0.0443 Uiso 1.0 4 calc R
H20 H -0.2957 0.4183 0.5530 0.0443 Uiso 1.0 4 calc R
H21 H -0.1735 0.2325 0.5826 0.0383 Uiso 1.0 4 calc R
H22 H -0.1124 0.3382 0.6011 0.0383 Uiso 1.0 4 calc R
H23 H 0.0928 0.2756 0.6027 0.0068 Uiso 1.0 4 calc R
H24 H 0.0849 0.4440 0.5604 0.0331 Uiso 1.0 4 calc R
H25 H 0.2328 0.4298 0.5384 0.0331 Uiso 1.0 4 calc R
H26 H 0.1512 0.4294 0.6740 0.0364 Uiso 1.0 4 calc R
H27 H 0.2324 0.5163 0.6404 0.0364 Uiso 1.0 4 calc R
H28 H 0.4160 0.4109 0.6295 0.0440 Uiso 1.0 4 calc R
H29 H 0.3761 0.4111 0.7062 0.0440 Uiso 1.0 4 calc R
H30 H 0.2717 0.2601 0.6933 0.0465 Uiso 1.0 4 calc R
H31 H 0.4175 0.2494 0.6676 0.0465 Uiso 1.0 4 calc R
H32 H 0.3423 0.2585 0.5555 0.0338 Uiso 1.0 4 calc R
H33 H 0.2602 0.1743 0.5914 0.0338 Uiso 1.0 4 calc R
H34 H 0.0911 0.2474 0.3832 0.0293 Uiso 1.0 4 calc R
H35 H 0.1392 0.4439 0.4277 0.0402 Uiso 1.0 4 calc R
H36 H 0.0025 0.4069 0.3952 0.0402 Uiso 1.0 4 calc R
H37 H 0.1019 0.3722 0.2929 0.0422 Uiso 1.0 4 calc R
H38 H 0.1327 0.4843 0.3127 0.0422 Uiso 1.0 4 calc R
H39 H 0.3243 0.4021 0.2766 0.0440 Uiso 1.0 4 calc R
H40 H 0.3443 0.4421 0.3516 0.0440 Uiso 1.0 4 calc R
H41 H 0.2838 0.2420 0.3163 0.0381 Uiso 1.0 4 calc R
H42 H 0.4222 0.2791 0.3467 0.0381 Uiso 1.0 4 calc R
H43 H 0.3247 0.3203 0.4482 0.0343 Uiso 1.0 4 calc R
H44 H 0.3003 0.2062 0.4317 0.0343 Uiso 1.0 4 calc R

loop_
_atom_site_aniso_label
_atom_site_aniso_U_11
_atom_site_aniso_U_22
_atom_site_aniso_U_33
_atom_site_aniso_U_12
_atom_site_aniso_U_13
_atom_site_aniso_U_23
Ni1 0.0313(5) 0.0184(4) 0.0180(4) -0.0019(3) 0.0005(3) 0.0002(3)
P1 0.0274(9) 0.0192(8) 0.0176(7) -0.0014(6) 0.0013(6) 0.0009(6)
Si1 0.0323(10) 0.0213(8) 0.0167(8) 0.0002(7) 0.0015(7) -0.0001(7)
C1 0.043(4) 0.022(3) 0.018(3) 0.001(3) -0.005(3) -0.003(3)
C2 0.042(4) 0.031(4) 0.023(3) -0.004(3) -0.007(3) -0.001(3)
C3 0.034(4) 0.037(4) 0.030(4) 0.002(3) -0.008(3) -0.001(3)
C4 0.054(5) 0.036(4) 0.026(4) 0.003(4) -0.017(4) 0.001(3)
C5 0.054(5) 0.025(4) 0.017(3) 0.001(3) -0.002(3) 0.000(3)
C6 0.039(4) 0.029(4) 0.019(3) -0.000(3) 0.002(3) -0.008(3)
C7 0.028(4) 0.028(4) 0.028(4) 0.001(3) 0.004(3) -0.005(3)
C8 0.043(4) 0.039(4) 0.028(4) -0.001(4) -0.007(3) 0.006(3)
C9 0.043(5) 0.038(4) 0.038(4) 0.000(4) -0.002(4) 0.003(4)
C10 0.038(4) 0.032(4) 0.044(4) 0.003(3) 0.008(4) 0.008(4)
C11 0.054(5) 0.030(4) 0.028(4) 0.009(4) 0.013(4) -0.002(3)
C12 0.049(5) 0.019(3) 0.023(3) -0.000(3) 0.005(3) 0.004(3)
C13 0.021(3) 0.031(4) 0.030(4) -0.002(3) 0.000(3) 0.002(3)
C14 0.035(4) 0.044(4) 0.033(4) 0.000(3) -0.011(3) -0.006(3)
C15 0.033(4) 0.066(6) 0.036(4) 0.011(4) -0.017(3) -0.007(4)
C16 0.032(4) 0.044(5) 0.048(5) -0.007(4) -0.003(4) -0.001(4)
C17 0.028(4) 0.045(5) 0.038(4) 0.006(3) 0.008(3) 0.010(4)
C18 0.023(4) 0.043(4) 0.030(4) 0.011(3) 0.008(3) 0.006(3)
C19 0.026(3) 0.016(3) 0.025(3) -0.009(3) 0.002(3) 0.001(3)
C20 0.033(4) 0.021(3) 0.029(4) 0.001(3) -0.004(3) 0.000(3)
C21 0.044(4) 0.024(3) 0.023(3) 0.001(3) 0.001(3) -0.004(3)
C22 0.037(4) 0.040(4) 0.033(4) -0.004(3) -0.006(3) -0.010(3)
C23 0.049(5) 0.033(4) 0.033(4) 0.006(4) -0.017(4) -0.002(3)
C24 0.037(4) 0.020(3) 0.027(3) 0.000(3) -0.005(3) -0.005(3)
C25 0.030(4) 0.022(3) 0.022(3) 0.000(3) -0.004(3) -0.002(3)
C26 0.042(4) 0.032(4) 0.028(4) -0.004(3) 0.003(3) 0.006(3)
C27 0.046(5) 0.026(4) 0.033(4) -0.000(3) -0.007(3) 0.010(3)
C28 0.044(5) 0.042(4) 0.025(4) -0.015(4) 0.012(3) 0.009(3)
C29 0.036(4) 0.033(4) 0.027(4) 0.005(3) 0.006(3) 0.003(3)
C30 0.035(4) 0.027(4) 0.024(3) 0.003(3) 0.001(3) 0.007(3)

loop_
_atom_type_symbol
_atom_type_description
_atom_type_scat_dispersion_real
_atom_type_scat_dispersion_imag
_atom_type_scat_source
C C 0.0033 0.0016
;
International Tables for Crystallography
(1992, Vol. C, Tables 4.2.6.8 and 6.1.1.4)
;
H H 0.0000 0.0000
;
International Tables for Crystallography
(1992, Vol. C, Table 6.1.1.4)
;
Ni Ni 0.3393 1.1124
;
International Tables for Crystallography
(1992, Vol. C, Tables 4.2.6.8 and 6.1.1.4)
;
P P 0.1023 0.0942
;
International Tables for Crystallography
(1992, Vol. C, Tables 4.2.6.8 and 6.1.1.4)
;
Si Si 0.0817 0.0704
;
International Tables for Crystallography
(1992, Vol. C, Tables 4.2.6.8 and 6.1.1.4)
;

loop_
_geom_angle_atom_site_label_1
_geom_angle_atom_site_label_2
_geom_angle_atom_site_label_3
_geom_angle
_geom_angle_publ_flag
_geom_angle_site_symmetry_1
_geom_angle_site_symmetry_3
Ni1 Ni1 P1 161.72(6) yes 3_556 .
Ni1 Ni1 Si1 56.68(5) yes 3_556 .
Ni1 Ni1 Si1 55.36(5) yes 3_556 3_556
P1 Ni1 Si1 107.11(7) yes . .
P1 Ni1 Si1 139.78(7) yes . 3_556
Si1 Ni1 Si1 112.04(7) yes . 3_556
Ni1 P1 C13 107.8(2) yes . .
Ni1 P1 C19 111.51(19) yes . .
Ni1 P1 C25 119.8(2) yes . .
C13 P1 C19 103.0(3) yes . .
C13 P1 C25 103.5(3) yes . .
C19 P1 C25 109.7(3) yes . .
Ni1 Si1 Ni1 67.96(6) yes . 3_556
Ni1 Si1 C1 119.0(2) yes . .
Ni1 Si1 C7 115.7(2) yes . .
Ni1 Si1 C1 126.1(3) yes 3_556 .
Ni1 Si1 C7 114.1(2) yes 3_556 .
C1 Si1 C7 108.9(3) yes . .
Si1 C1 C2 120.7(5) yes . .
Si1 C1 C6 121.9(5) yes . .
C2 C1 C6 116.6(6) yes . .
C1 C2 C3 123.2(6) yes . .
C2 C3 C4 118.4(7) yes . .
C3 C4 C5 120.0(7) yes . .
C4 C5 C6 120.9(6) yes . .
C1 C6 C5 120.7(7) yes . .
Si1 C7 C8 119.5(5) yes . .
Si1 C7 C12 122.9(5) yes . .
C8 C7 C12 117.4(6) yes . .
C7 C8 C9 121.7(7) yes . .
C8 C9 C10 118.1(7) yes . .
C9 C10 C11 122.0(7) yes . .
C10 C11 C12 119.7(7) yes . .
C7 C12 C11 121.2(6) yes . .
P1 C13 C14 108.4(5) yes . .
P1 C13 C18 113.7(5) yes . .
C14 C13 C18 110.9(5) yes . .
C13 C14 C15 112.0(6) yes . .
C14 C15 C16 112.0(6) yes . .
C15 C16 C17 111.1(6) yes . .
C16 C17 C18 112.8(6) yes . .
C13 C18 C17 110.1(6) yes . .
P1 C19 C20 118.5(5) yes . .
P1 C19 C24 113.3(4) yes . .
C20 C19 C24 111.0(5) yes . .
C19 C20 C21 110.7(5) yes . .
C20 C21 C22 110.2(6) yes . .
C21 C22 C23 111.5(6) yes . .
C22 C23 C24 111.6(6) yes . .
C19 C24 C23 110.9(6) yes . .
P1 C25 C26 119.4(5) yes . .
P1 C25 C30 112.5(4) yes . .
C26 C25 C30 108.8(5) yes . .
C25 C26 C27 110.9(6) yes . .
C26 C27 C28 111.4(6) yes . .
C27 C28 C29 110.8(6) yes . .
C28 C29 C30 110.9(6) yes . .
C25 C30 C29 110.6(5) yes . .
Ni1 Ni1 H1 100.88(4) no 3_556 .
P1 Ni1 H1 94.53(6) no . .
Si1 Ni1 H1 157.38(7) no . .
Si1 Ni1 H1 45.63(5) no 3_556 .
Ni1 Si1 H1 106.61(9) no . 3_556
Ni1 Si1 H1 38.75(5) no 3_556 3_556
C1 Si1 H1 108.6(2) no . 3_556
C7 Si1 H1 95.1(2) no . 3_556
C1 C2 H2 118.382 no . .
C3 C2 H2 118.382 no . .
C2 C3 H3 120.805 no . .
C4 C3 H3 120.785 no . .
C3 C4 H4 120.003 no . .
C5 C4 H4 120.006 no . .
C4 C5 H5 119.530 no . .
C6 C5 H5 119.533 no . .
C1 C6 H6 119.652 no . .
C5 C6 H6 119.638 no . .
C7 C8 H7 119.161 no . .
C9 C8 H7 119.166 no . .
C8 C9 H8 120.963 no . .
C10 C9 H8 120.970 no . .
C9 C10 H9 119.026 no . .
C11 C10 H9 119.015 no . .
C10 C11 H10 120.157 no . .
C12 C11 H10 120.144 no . .
C7 C12 H11 119.413 no . .
C11 C12 H11 119.402 no . .
P1 C13 H12 107.892 no . .
C14 C13 H12 107.894 no . .
C18 C13 H12 107.897 no . .
C13 C14 H13 109.202 no . .
C13 C14 H14 109.196 no . .
C15 C14 H13 109.208 no . .
C15 C14 H14 109.204 no . .
H13 C14 H14 107.897 no . .
C14 C15 H15 109.217 no . .
C14 C15 H16 109.212 no . .
C16 C15 H15 109.215 no . .
C16 C15 H16 109.218 no . .
H15 C15 H16 107.916 no . .
C15 C16 H17 109.413 no . .
C15 C16 H18 109.423 no . .
C17 C16 H17 109.435 no . .
C17 C16 H18 109.432 no . .
H17 C16 H18 108.028 no . .
C16 C17 H19 109.012 no . .
C16 C17 H20 109.024 no . .
C18 C17 H19 109.015 no . .
C18 C17 H20 109.023 no . .
H19 C17 H20 107.792 no . .
C13 C18 H21 109.649 no . .
C13 C18 H22 109.644 no . .
C17 C18 H21 109.642 no . .
C17 C18 H22 109.636 no . .
H21 C18 H22 108.152 no . .
P1 C19 H23 95.563 no . .
C20 C19 H23 114.910 no . .
C24 C19 H23 101.331 no . .
C19 C20 H24 109.505 no . .
C19 C20 H25 109.511 no . .
C21 C20 H24 109.509 no . .
C21 C20 H25 109.500 no . .
H24 C20 H25 108.069 no . .
C20 C21 H26 109.616 no . .
C20 C21 H27 109.627 no . .
C22 C21 H26 109.610 no . .
C22 C21 H27 109.618 no . .
H26 C21 H27 108.141 no . .
C21 C22 H28 109.331 no . .
C21 C22 H29 109.328 no . .
C23 C22 H28 109.328 no . .
C23 C22 H29 109.328 no . .
H28 C22 H29 107.968 no . .
C22 C23 H30 109.294 no . .
C22 C23 H31 109.294 no . .
C24 C23 H30 109.306 no . .
C24 C23 H31 109.302 no . .
H30 C23 H31 107.956 no . .
C19 C24 H32 109.453 no . .
C19 C24 H33 109.448 no . .
C23 C24 H32 109.456 no . .
C23 C24 H33 109.443 no . .
H32 C24 H33 108.046 no . .
P1 C25 H34 104.935 no . .
C26 C25 H34 104.936 no . .
C30 C25 H34 104.937 no . .
C25 C26 H35 109.447 no . .
C25 C26 H36 109.449 no . .
C27 C26 H35 109.458 no . .
C27 C26 H36 109.453 no . .
H35 C26 H36 108.046 no . .
C26 C27 H37 109.346 no . .
C26 C27 H38 109.355 no . .
C28 C27 H37 109.347 no . .
C28 C27 H38 109.344 no . .
H37 C27 H38 107.979 no . .
C27 C28 H39 109.483 no . .
C27 C28 H40 109.472 no . .
C29 C28 H39 109.476 no . .
C29 C28 H40 109.467 no . .
H39 C28 H40 108.062 no . .
C28 C29 H41 109.464 no . .
C28 C29 H42 109.467 no . .
C30 C29 H41 109.465 no . .
C30 C29 H42 109.470 no . .
H41 C29 H42 108.046 no . .
C25 C30 H43 109.523 no . .
C25 C30 H44 109.519 no . .
C29 C30 H43 109.524 no . .
C29 C30 H44 109.521 no . .
H43 C30 H44 108.077 no . .
Ni1 H1 Si1 95.62(7) no . 3_556

loop_
_geom_bond_atom_site_label_1
_geom_bond_atom_site_label_2
_geom_bond_distance
_geom_bond_publ_flag
_geom_bond_site_symmetry_2
Ni1 Ni1 2.4951(11) yes 3_556
Ni1 P1 2.1725(17) yes .
Ni1 Si1 2.2145(19) yes .
Ni1 Si1 2.2494(19) yes 3_556
P1 C13 1.870(7) yes .
P1 C19 1.858(6) yes .
P1 C25 1.853(6) yes .
Si1 C1 1.889(7) yes .
Si1 C7 1.889(7) yes .
C1 C2 1.386(10) yes .
C1 C6 1.407(9) yes .
C2 C3 1.387(10) yes .
C3 C4 1.395(10) yes .
C4 C5 1.369(11) yes .
C5 C6 1.388(9) yes .
C7 C8 1.397(10) yes .
C7 C12 1.411(9) yes .
C8 C9 1.423(11) yes .
C9 C10 1.390(11) yes .
C10 C11 1.362(11) yes .
C11 C12 1.405(11) yes .
C13 C14 1.529(9) yes .
C13 C18 1.545(9) yes .
C14 C15 1.523(10) yes .
C15 C16 1.508(11) yes .
C16 C17 1.500(10) yes .
C17 C18 1.523(10) yes .
C19 C20 1.515(8) yes .
C19 C24 1.535(9) yes .
C20 C21 1.517(9) yes .
C21 C22 1.549(10) yes .
C22 C23 1.503(10) yes .
C23 C24 1.536(9) yes .
C25 C26 1.538(9) yes .
C25 C30 1.549(9) yes .
C26 C27 1.539(10) yes .
C27 C28 1.523(10) yes .
C28 C29 1.521(10) yes .
C29 C30 1.515(9) yes .
Ni1 H1 1.4149(9) no .
Si1 H1 1.6156(17) no 3_556
C2 H2 0.950 no .
C3 H3 0.950 no .
C4 H4 0.950 no .
C5 H5 0.950 no .
C6 H6 0.950 no .
C8 H7 0.950 no .
C9 H8 0.950 no .
C10 H9 0.950 no .
C11 H10 0.950 no .
C12 H11 0.950 no .
C13 H12 1.000 no .
C14 H13 0.990 no .
C14 H14 0.990 no .
C15 H15 0.990 no .
C15 H16 0.990 no .
C16 H17 0.990 no .
C16 H18 0.990 no .
C17 H19 0.990 no .
C17 H20 0.990 no .
C18 H21 0.990 no .
C18 H22 0.990 no .
C19 H23 0.941 no .
C20 H24 0.990 no .
C20 H25 0.990 no .
C21 H26 0.990 no .
C21 H27 0.990 no .
C22 H28 0.990 no .
C22 H29 0.990 no .
C23 H30 0.990 no .
C23 H31 0.990 no .
C24 H32 0.990 no .
C24 H33 0.990 no .
C25 H34 1.000 no .
C26 H35 0.990 no .
C26 H36 0.990 no .
C27 H37 0.990 no .
C27 H38 0.990 no .
C28 H39 0.990 no .
C28 H40 0.990 no .
C29 H41 0.990 no .
C29 H42 0.990 no .
C30 H43 0.990 no .
C30 H44 0.990 no .
